data_4116049
loop_
_publ_author_name
'Hideki Ohtsu'
'Yuichi Shimazaki'
'Akira Odani'
'Osamu Yamauchi'
'Wasuke Mori'
'Shinobu Itoh'
'Shunichi Fukuzumi'

_publ_section_title
;
 Synthesis and Characterization of Imidazolate-Bridged Dinuclear Complexes
 as Active Site Models of Cu,Zn-SOD
;
_journal_name_full 'Journal of the American Chemical Society'
_journal_page_first 5733
_journal_page_last 5741
_journal_paper_doi 10.1021/ja994050j
_journal_volume 122
_journal_year 2000
_chemical_formula_sum 'C35 H44 Cl3 Cu2 N11 O15'
_chemical_formula_weight 1192.25
_space_group_IT_number 2
_symmetry_cell_setting triclinic
_symmetry_Int_Tables_number 2
_symmetry_space_group_name_Hall '-P 1'
_symmetry_space_group_name_H-M 'P -1'
_cell_angle_alpha 108.474(8)
_cell_angle_beta 107.348(8)
_cell_angle_gamma 89.14(1)
_cell_formula_units_Z 2
_cell_length_a 14.475(2)
_cell_length_b 14.554(2)
_cell_length_c 12.270(1)
_cell_measurement_reflns_used 25
_cell_measurement_temperature 296.2
_cell_measurement_theta_max 37.7
_cell_measurement_theta_min 30.0
_cell_volume 2331.1(5)
_diffrn_ambient_temperature 296.2
_diffrn_measurement_device 'Rigaku AFC5R'
_diffrn_measurement_method \w-2\q
_diffrn_orient_matrix_UB_11 -0.03457
_diffrn_orient_matrix_UB_12 -0.01222
_diffrn_orient_matrix_UB_13 0.05418
_diffrn_orient_matrix_UB_21 0.04497
_diffrn_orient_matrix_UB_22 0.05139
_diffrn_orient_matrix_UB_23 0.07048
_diffrn_orient_matrix_UB_31 -0.04540
_diffrn_orient_matrix_UB_32 0.04999
_diffrn_orient_matrix_UB_33 -0.01618
_diffrn_radiation_detector 'scintillation counter'
_diffrn_radiation_monochromator graphite
_diffrn_radiation_source 'Rigaku rotating anode'
_diffrn_radiation_type 'Cu K\a'
_diffrn_radiation_wavelength 1.5418
_diffrn_reflns_av_R_equivalents 0.034
_diffrn_reflns_av_sigmaI/netI 0.114
_diffrn_reflns_limit_h_max 16
_diffrn_reflns_limit_h_min 0
_diffrn_reflns_limit_k_max 16
_diffrn_reflns_limit_k_min -15
_diffrn_reflns_limit_l_max 13
_diffrn_reflns_limit_l_min -13
_diffrn_reflns_number 6033
_diffrn_reflns_reduction_process 'Lp corrections applied'
_diffrn_reflns_theta_max 60.10
_diffrn_reflns_theta_min 3.21
_diffrn_standards_decay_% -15.50
_diffrn_standards_interval_count 150
_diffrn_standards_number 3
_exptl_absorpt_coefficient_mu 3.464
_exptl_absorpt_correction_T_max 1.000
_exptl_absorpt_correction_T_min 0.856
_exptl_absorpt_correction_type '\DF (DIFABS; Walker & Stuart, 1983)'
_exptl_crystal_density_diffrn 1.684
_exptl_crystal_F_000 1208.00
_refine_diff_density_max 0.86
_refine_diff_density_min -1.12
_refine_ls_extinction_method none
_refine_ls_goodness_of_fit_all 1.028
_refine_ls_goodness_of_fit_obs 1.02(>2.0sigma(I))
_refine_ls_hydrogen_treatment noref
_refine_ls_matrix_type full
_refine_ls_number_constraints 0
_refine_ls_number_parameters 596
_refine_ls_number_reflns 5761
_refine_ls_number_restraints 0
_refine_ls_R_factor_all 0.1558
_refine_ls_R_factor_obs 0.073(>2.0sigma(I))
_refine_ls_shift/esd_max 2.4290
_refine_ls_shift/esd_mean 0.1030
_refine_ls_structure_factor_coef F
_refine_ls_weighting_details 'w = 1/[\s^2^(Fo) + 0.00903|Fo|^2^]'
_refine_ls_weighting_scheme calc
_refine_ls_wR_factor_all 0.1506
_refine_ls_wR_factor_obs 0.109(>2.0sigma(I))
_reflns_number_observed 5761
_reflns_number_total 5761
_reflns_observed_criterion >0.0sigma(I)
_cod_data_source_file ja994050j_1.cif
_cod_data_source_block '[Cu2(bdpi)(CH3CN)2](ClO4)3_CH3CN_3H2O'
_cod_depositor_comments
;
The following automatic conversions were performed:

'_refine_ls_weighting_scheme' value 'w = 1/[\s^2^(Fo) +
0.00903|Fo|^2^]' was changed to 'calc'. New tag
'_refine_ls_weighting_details' was created. The value of the new tag
was set to 'w = 1/[\s^2^(Fo) + 0.00903|Fo|^2^]'.

Automatic conversion script
Id: cif_fix_values 3143 2015-03-26 13:38:13Z robertas 
;
_cod_original_cell_volume 2331.2(5)
_cod_original_sg_symbol_H-M 'P -1 '
_cod_original_formula_sum 'C35 H44 Cl3 Cu2 N11 O15 '
_cod_database_code 4116049

loop_
_symmetry_equiv_pos_as_xyz
x,y,z
-x,-y,-z

loop_
_atom_site_aniso_label
_atom_site_aniso_U_11
_atom_site_aniso_U_22
_atom_site_aniso_U_33
_atom_site_aniso_U_12
_atom_site_aniso_U_13
_atom_site_aniso_U_23
Cu(1) 0.0389(9) 0.051(1) 0.0371(8) -0.0009(8) 0.0143(7) 0.0064(7)
Cu(2) 0.0352(9) 0.052(1) 0.0333(8) -0.0017(8) 0.0081(6) 0.0073(7)
Cl(1) 0.065(2) 0.061(2) 0.090(3) -0.009(2) 0.025(2) 0.002(2)
Cl(2) 0.064(2) 0.077(2) 0.044(2) 0.001(2) 0.011(1) 0.010(1)
Cl(3) 0.097(3) 0.067(2) 0.048(2) 0.001(2) 0.016(2) 0.011(2)
O(1) 0.25(3) 0.17(2) 0.97(8) 0.12(2) -0.17(4) 0.12(4)
O(2) 0.38(4) 0.50(5) 0.13(1) -0.32(4) 0.15(2) -0.10(2)
O(3) 0.24(2) 0.18(1) 0.074(8) -0.11(1) 0.056(9) -0.021(8)
O(4) 0.11(1) 0.19(1) 0.16(1) -0.07(1) 0.048(9) 0.00(1)
O(5) 0.15(2) 0.49(4) 0.12(1) 0.03(2) -0.01(1) -0.07(2)
O(6) 0.14(2) 0.60(5) 0.13(1) 0.01(2) 0.05(1) 0.13(2)
O(7) 0.48(6) 0.25(3) 0.75(8) -0.03(4) 0.38(6) 0.18(4)
O(8) 0.17(2) 0.20(2) 0.58(5) 0.11(2) 0.10(3) 0.09(3)
O(9) 0.23(2) 0.10(1) 0.17(1) 0.03(1) 0.07(1) -0.005(10)
O(10) 0.25(2) 0.34(3) 0.21(2) -0.15(2) -0.15(2) 0.13(2)
O(11) 0.25(2) 0.109(10) 0.096(9) 0.02(1) 0.06(1) 0.046(8)
O(12) 0.39(3) 0.27(2) 0.23(2) 0.16(2) 0.25(3) 0.15(2)
O(13) 0.064(7) 0.31(2) 0.046(6) 0.00(1) 0.004(5) -0.004(9)
O(14) 0.12(1) 0.53(4) 0.12(1) 0.05(2) 0.05(1) 0.08(2)
O(15) 0.27(2) 0.22(2) 0.14(1) 0.11(2) 0.11(1) 0.07(1)
N(1) 0.037(5) 0.037(5) 0.043(5) -0.002(4) 0.013(4) 0.013(4)
N(2) 0.033(5) 0.048(5) 0.026(4) -0.013(4) 0.004(4) 0.005(4)
N(3) 0.033(5) 0.041(5) 0.035(4) -0.009(4) 0.004(4) -0.003(4)
N(4) 0.034(5) 0.041(5) 0.038(4) 0.001(4) 0.017(4) 0.001(4)
N(5) 0.035(5) 0.045(6) 0.060(6) 0.007(5) 0.018(4) 0.019(5)
N(6) 0.035(5) 0.040(5) 0.046(5) 0.007(4) 0.013(4) 0.004(4)
N(7) 0.038(5) 0.046(6) 0.060(6) 0.011(5) 0.022(4) 0.020(5)
N(8) 0.038(5) 0.036(5) 0.051(5) 0.007(4) 0.013(4) 0.006(4)
N(9) 0.051(6) 0.070(7) 0.041(5) 0.009(5) 0.022(4) 0.011(5)
N(10) 0.046(6) 0.046(6) 0.039(5) -0.003(5) 0.004(4) 0.002(4)
N(11) 0.058(9) 0.12(1) 0.10(1) -0.007(8) 0.007(8) 0.01(1)
C(1) 0.036(6) 0.042(6) 0.024(4) -0.005(5) 0.005(4) 0.010(4)
C(2) 0.039(6) 0.038(6) 0.032(5) -0.002(5) 0.009(5) 0.002(4)
C(3) 0.036(6) 0.043(6) 0.032(5) -0.004(5) 0.011(4) 0.006(4)
C(4) 0.037(6) 0.036(6) 0.053(6) 0.009(5) 0.022(5) 0.000(5)
C(5) 0.044(6) 0.050(7) 0.035(5) -0.005(6) 0.010(5) 0.006(5)
C(6) 0.061(8) 0.059(8) 0.038(6) -0.001(6) 0.018(5) 0.019(5)
C(7) 0.036(6) 0.057(7) 0.041(6) -0.004(6) 0.013(5) 0.007(5)
C(8) 0.034(6) 0.041(7) 0.064(7) 0.009(6) 0.017(6) 0.020(6)
C(9) 0.039(7) 0.036(7) 0.066(8) 0.000(6) 0.028(6) 0.002(6)
C(10) 0.054(8) 0.071(10) 0.078(9) 0.009(8) 0.023(7) 0.031(8)
C(11) 0.059(9) 0.054(9) 0.088(10) -0.004(7) 0.031(8) 0.014(8)
C(12) 0.043(8) 0.059(10) 0.12(1) 0.015(7) 0.015(8) 0.043(9)
C(13) 0.037(7) 0.045(8) 0.13(1) -0.005(7) 0.030(8) 0.001(9)
C(14) 0.052(8) 0.063(10) 0.10(1) -0.016(8) 0.025(8) 0.013(9)
C(15) 0.041(7) 0.057(9) 0.090(10) 0.014(7) 0.019(7) 0.041(8)
C(16) 0.062(8) 0.040(7) 0.065(8) 0.001(7) 0.025(7) 0.012(6)
C(17) 0.029(6) 0.055(9) 0.077(8) 0.007(6) 0.012(6) 0.033(7)
C(18) 0.044(7) 0.051(7) 0.046(6) 0.000(6) 0.016(5) 0.009(5)
C(19) 0.047(7) 0.061(8) 0.051(6) 0.008(6) 0.010(5) 0.026(6)
C(20) 0.041(6) 0.052(7) 0.050(6) 0.000(6) 0.016(5) 0.004(5)
C(21) 0.051(7) 0.054(7) 0.050(6) 0.009(6) 0.024(6) 0.019(6)
C(22) 0.045(7) 0.051(8) 0.079(8) -0.012(6) 0.020(6) 0.005(6)
C(23) 0.062(8) 0.070(9) 0.055(7) 0.010(7) 0.016(6) 0.031(7)
C(24) 0.040(7) 0.057(9) 0.12(1) -0.008(7) 0.025(8) 0.026(8)
C(25) 0.056(8) 0.068(9) 0.092(10) 0.013(7) 0.036(8) 0.037(8)
C(26) 0.038(7) 0.08(1) 0.10(1) 0.015(7) 0.029(7) 0.066(9)
C(27) 0.044(7) 0.035(6) 0.063(7) -0.004(6) 0.012(6) 0.000(5)
C(28) 0.038(6) 0.056(7) 0.059(7) 0.010(6) 0.024(5) 0.023(6)
C(29) 0.030(6) 0.048(7) 0.057(7) 0.002(6) 0.012(5) 0.002(5)
C(30) 0.055(8) 0.061(8) 0.047(7) 0.004(6) 0.022(6) 0.012(6)
C(31) 0.041(6) 0.055(7) 0.043(6) 0.001(6) 0.011(5) 0.010(6)
C(32) 0.09(1) 0.12(1) 0.032(6) 0.026(10) 0.020(7) 0.015(7)
C(33) 0.086(10) 0.084(10) 0.026(6) 0.003(8) -0.002(6) 0.002(6)
C(34) 0.034(8) 0.046(8) 0.12(1) 0.001(7) 0.017(9) 0.014(9)
C(35) 0.057(9) 0.12(1) 0.09(1) 0.002(9) 0.017(8) 0.03(1)

loop_
_atom_site_label
_atom_site_fract_x
_atom_site_fract_y
_atom_site_fract_z
_atom_site_U_iso_or_equiv
_atom_site_thermal_displace_type
_atom_site_calc_flag
_atom_site_occupancy
Cu(1) 0.0236(1) 0.2335(1) 0.9392(1) 0.0435(5) Uani d 1.00
Cu(2) 0.4546(1) 0.2419(1) 0.9513(1) 0.0421(5) Uani d 1.00
Cl(1) 0.1703(3) 0.4526(3) 0.7236(4) 0.077(1) Uani d 1.00
Cl(2) 0.3507(3) 0.3302(3) 1.3827(3) 0.065(1) Uani d 1.00
Cl(3) 0.8279(3) 0.1500(3) 0.3382(3) 0.074(1) Uani d 1.00
O(1) 0.112(2) 0.516(2) 0.721(4) 0.57(2) Uani d 1.00
O(2) 0.168(2) 0.430(3) 0.815(2) 0.37(2) Uani d 1.00
O(3) 0.140(1) 0.369(1) 0.627(1) 0.174(6) Uani d 1.00
O(4) 0.264(1) 0.490(1) 0.752(1) 0.164(6) Uani d 1.00
O(5) 0.275(1) 0.296(2) 1.288(2) 0.31(1) Uani d 1.00
O(6) 0.318(1) 0.359(2) 1.477(2) 0.29(1) Uani d 1.00
O(7) 0.391(3) 0.406(2) 1.389(5) 0.45(3) Uani d 1.00
O(8) 0.419(2) 0.272(2) 1.387(3) 0.33(2) Uani d 1.00
O(9) 0.835(1) 0.245(1) 0.399(2) 0.179(7) Uani d 1.00
O(10) 0.741(2) 0.121(2) 0.267(2) 0.30(1) Uani d 1.00
O(11) 0.848(1) 0.0960(9) 0.415(1) 0.149(6) Uani d 1.00
O(12) 0.884(2) 0.130(2) 0.264(2) 0.25(1) Uani d 1.00
O(13) 0.6437(8) 0.060(2) 0.5477(9) 0.159(6) Uani d 1.00
O(14) 0.638(1) 0.193(3) 0.543(2) 0.26(1) Uani d 1.00
O(15) 0.114(2) 0.164(1) 0.490(1) 0.198(9) Uani d 1.00
N(1) 0.1612(6) 0.2180(6) 0.9379(7) 0.039(2) Uani d 1.00
N(2) 0.3145(6) 0.2243(6) 0.9408(6) 0.039(2) Uani d 1.00
N(3) -0.0063(6) 0.1695(6) 0.7575(7) 0.041(2) Uani d 1.00
N(4) 0.4015(6) 0.1849(6) 0.7689(7) 0.039(2) Uani d 1.00
N(5) -0.0529(6) 0.3423(7) 0.8854(8) 0.046(3) Uani d 1.00
N(6) 0.5368(6) 0.1203(6) 0.9269(8) 0.043(3) Uani d 1.00
N(7) -0.0698(6) 0.1153(6) 0.9158(8) 0.046(3) Uani d 1.00
N(8) 0.5094(6) 0.3515(6) 0.9092(8) 0.044(3) Uani d 1.00
N(9) 0.0445(7) 0.2932(7) 1.1160(8) 0.054(3) Uani d 1.00
N(10) 0.5175(7) 0.2987(6) 1.1276(8) 0.049(3) Uani d 1.00
N(11) -0.284(1) 0.231(1) 0.844(1) 0.103(5) Uani d 1.00
C(1) 0.2534(7) 0.2529(7) 1.0045(8) 0.035(3) Uani d 1.00
C(2) 0.1666(7) 0.1623(7) 0.8257(8) 0.039(3) Uani d 1.00
C(3) 0.2603(7) 0.1672(7) 0.8275(8) 0.038(3) Uani d 1.00
C(4) 0.0729(7) 0.1104(8) 0.7329(9) 0.044(3) Uani d 1.00
C(5) 0.3109(8) 0.1221(8) 0.7366(9) 0.046(3) Uani d 1.00
C(6) -0.0150(9) 0.2517(9) 0.7077(9) 0.051(3) Uani d 1.00
C(7) 0.4751(7) 0.1267(8) 0.7258(9) 0.046(3) Uani d 1.00
C(8) -0.0651(8) 0.3299(8) 0.769(1) 0.045(3) Uani d 1.00
C(9) 0.5249(8) 0.0732(8) 0.813(1) 0.048(3) Uani d 1.00
C(10) -0.123(1) 0.390(1) 0.712(1) 0.065(4) Uani d 1.00
C(11) 0.555(1) -0.017(1) 0.772(1) 0.067(5) Uani d 1.00
C(12) -0.1620(9) 0.464(1) 0.778(2) 0.073(5) Uani d 1.00
C(13) 0.6043(9) -0.0608(10) 0.858(2) 0.078(5) Uani d 1.00
C(14) -0.147(1) 0.480(1) 0.899(1) 0.073(5) Uani d 1.00
C(15) 0.6214(9) -0.007(1) 0.979(1) 0.059(4) Uani d 1.00
C(16) -0.0921(10) 0.4163(9) 0.949(1) 0.055(4) Uani d 1.00
C(17) 0.5870(8) 0.0812(10) 1.011(1) 0.052(4) Uani d 1.00
C(18) -0.1011(8) 0.1102(8) 0.7111(9) 0.048(3) Uani d 1.00
C(19) 0.3847(8) 0.2705(9) 0.7237(10) 0.052(4) Uani d 1.00
C(20) -0.1105(8) 0.0624(8) 0.7991(10) 0.050(3) Uani d 1.00
C(21) 0.4694(8) 0.3442(8) 0.7924(10) 0.049(3) Uani d 1.00
C(22) -0.1592(8) -0.0280(9) 0.766(1) 0.062(4) Uani d 1.00
C(23) 0.4989(9) 0.4053(9) 0.742(1) 0.060(4) Uani d 1.00
C(24) -0.1713(9) -0.0609(10) 0.854(1) 0.071(5) Uani d 1.00
C(25) 0.5760(9) 0.4757(10) 0.814(1) 0.066(5) Uani d 1.00
C(26) -0.1318(8) -0.005(1) 0.973(1) 0.065(5) Uani d 1.00
C(27) 0.6160(8) 0.4846(8) 0.932(1) 0.052(3) Uani d 1.00
C(28) -0.0806(8) 0.0828(8) 1.0042(10) 0.048(3) Uani d 1.00
C(29) 0.5816(7) 0.4212(8) 0.9772(10) 0.049(3) Uani d 1.00
C(30) 0.0515(9) 0.3196(9) 1.213(1) 0.054(4) Uani d 1.00
C(31) 0.5612(8) 0.3327(8) 1.2241(10) 0.048(3) Uani d 1.00
C(32) 0.059(1) 0.357(1) 1.341(1) 0.084(5) Uani d 1.00
C(33) 0.620(1) 0.380(1) 1.3511(9) 0.074(4) Uani d 1.00
C(34) -0.2594(10) 0.246(1) 0.938(2) 0.073(5) Uani d 1.00
C(35) -0.231(1) 0.268(1) 1.072(1) 0.090(6) Uani d 1.00

loop_
_atom_type_symbol
_atom_type_oxidation_number
_atom_type_number_in_cell
_atom_type_scat_dispersion_real
_atom_type_scat_dispersion_imag
_atom_type_scat_source
Cu 0 4 -1.965 0.589
;International Tables for Crystallography
(1992, Vol. C, Tables 4.2.6.8 and 6.1.1.1)
;
O 0 34 0.049 0.032
;International Tables for Crystallography
(1992, Vol. C, Tables 4.2.6.8 and 6.1.1.1)
;
C 0 80 0.018 0.009
;International Tables for Crystallography
(1992, Vol. C, Tables 4.2.6.8 and 6.1.1.1)
;
H 0 84 0.000 0.000
;International Tables for Crystallography
(1992, Vol. C, Table 6.1.1.2)
;
N 0 22 0.031 0.018
;International Tables for Crystallography
(1992, Vol. C, Tables 4.2.6.8 and 6.1.1.1)
;
Cl 0 6 0.364 0.702
;International Tables for Crystallography
(1992, Vol. C, Tables 4.2.6.8 and 6.1.1.1)
;

loop_
_geom_angle_atom_site_label_1
_geom_angle_atom_site_label_2
_geom_angle_atom_site_label_3
_geom_angle
_geom_angle_site_symmetry_1
_geom_angle_site_symmetry_2
_geom_angle_site_symmetry_3
_geom_angle_publ_flag
N(1) Cu(1) N(3) 82.7(3) 1_555 1_555 1_555 yes
N(1) Cu(1) N(5) 121.0(3) 1_555 1_555 1_555 yes
N(1) Cu(1) N(7) 121.7(3) 1_555 1_555 1_555 yes
N(1) Cu(1) N(9) 100.6(4) 1_555 1_555 1_555 yes
N(3) Cu(1) N(5) 82.1(4) 1_555 1_555 1_555 yes
N(3) Cu(1) N(7) 81.6(3) 1_555 1_555 1_555 yes
N(3) Cu(1) N(9) 176.4(3) 1_555 1_555 1_555 yes
N(5) Cu(1) N(7) 111.7(3) 1_555 1_555 1_555 yes
N(5) Cu(1) N(9) 97.3(4) 1_555 1_555 1_555 yes
N(7) Cu(1) N(9) 95.3(4) 1_555 1_555 1_555 yes
N(2) Cu(2) N(4) 83.1(3) 1_555 1_555 1_555 yes
N(2) Cu(2) N(6) 119.8(3) 1_555 1_555 1_555 yes
N(2) Cu(2) N(8) 123.1(3) 1_555 1_555 1_555 yes
N(2) Cu(2) N(10) 101.9(3) 1_555 1_555 1_555 yes
N(4) Cu(2) N(6) 81.6(3) 1_555 1_555 1_555 yes
N(4) Cu(2) N(8) 81.7(3) 1_555 1_555 1_555 yes
N(4) Cu(2) N(10) 175.0(3) 1_555 1_555 1_555 yes
N(6) Cu(2) N(8) 111.6(3) 1_555 1_555 1_555 yes
N(6) Cu(2) N(10) 95.9(4) 1_555 1_555 1_555 yes
N(8) Cu(2) N(10) 95.3(4) 1_555 1_555 1_555 yes
O(1) Cl(1) O(2) 103(2) 1_555 1_555 1_555 yes
O(1) Cl(1) O(3) 113(1) 1_555 1_555 1_555 yes
O(1) Cl(1) O(4) 111(1) 1_555 1_555 1_555 yes
O(2) Cl(1) O(3) 105(1) 1_555 1_555 1_555 yes
O(2) Cl(1) O(4) 105(1) 1_555 1_555 1_555 yes
O(3) Cl(1) O(4) 116.2(10) 1_555 1_555 1_555 yes
O(5) Cl(2) O(6) 106(1) 1_555 1_555 1_555 yes
O(5) Cl(2) O(7) 114(2) 1_555 1_555 1_555 yes
O(5) Cl(2) O(8) 113(1) 1_555 1_555 1_555 yes
O(6) Cl(2) O(7) 101(2) 1_555 1_555 1_555 yes
O(6) Cl(2) O(8) 117(1) 1_555 1_555 1_555 yes
O(7) Cl(2) O(8) 103(2) 1_555 1_555 1_555 yes
O(9) Cl(3) O(10) 110(1) 1_555 1_555 1_555 yes
O(9) Cl(3) O(11) 111.2(10) 1_555 1_555 1_555 yes
O(9) Cl(3) O(12) 111(1) 1_555 1_555 1_555 yes
O(10) Cl(3) O(11) 106(1) 1_555 1_555 1_555 yes
O(10) Cl(3) O(12) 104(1) 1_555 1_555 1_555 yes
O(11) Cl(3) O(12) 112(1) 1_555 1_555 1_555 yes
Cu(1) N(1) C(1) 141.8(7) 1_555 1_555 1_555 yes
Cu(1) N(1) C(2) 112.3(6) 1_555 1_555 1_555 yes
C(1) N(1) C(2) 105.2(8) 1_555 1_555 1_555 yes
Cu(2) N(2) C(1) 141.8(6) 1_555 1_555 1_555 yes
Cu(2) N(2) C(3) 111.2(6) 1_555 1_555 1_555 yes
C(1) N(2) C(3) 106.9(8) 1_555 1_555 1_555 yes
Cu(1) N(3) C(4) 109.4(6) 1_555 1_555 1_555 yes
Cu(1) N(3) C(6) 105.2(6) 1_555 1_555 1_555 yes
Cu(1) N(3) C(18) 107.8(6) 1_555 1_555 1_555 yes
C(4) N(3) C(6) 112.0(8) 1_555 1_555 1_555 yes
C(4) N(3) C(18) 112.1(8) 1_555 1_555 1_555 yes
C(6) N(3) C(18) 109.9(8) 1_555 1_555 1_555 yes
Cu(2) N(4) C(5) 108.6(6) 1_555 1_555 1_555 yes
Cu(2) N(4) C(7) 107.9(6) 1_555 1_555 1_555 yes
Cu(2) N(4) C(19) 105.8(6) 1_555 1_555 1_555 yes
C(5) N(4) C(7) 110.1(8) 1_555 1_555 1_555 yes
C(5) N(4) C(19) 112.9(8) 1_555 1_555 1_555 yes
C(7) N(4) C(19) 111.3(8) 1_555 1_555 1_555 yes
Cu(1) N(5) C(8) 111.5(8) 1_555 1_555 1_555 yes
Cu(1) N(5) C(16) 129.2(9) 1_555 1_555 1_555 yes
C(8) N(5) C(16) 119(1) 1_555 1_555 1_555 yes
Cu(2) N(6) C(9) 112.4(8) 1_555 1_555 1_555 yes
Cu(2) N(6) C(17) 128.0(8) 1_555 1_555 1_555 yes
C(9) N(6) C(17) 118(1) 1_555 1_555 1_555 yes
Cu(1) N(7) C(20) 112.7(7) 1_555 1_555 1_555 yes
Cu(1) N(7) C(28) 126.6(7) 1_555 1_555 1_555 yes
C(20) N(7) C(28) 120.1(9) 1_555 1_555 1_555 yes
Cu(2) N(8) C(21) 112.3(7) 1_555 1_555 1_555 yes
Cu(2) N(8) C(29) 129.7(8) 1_555 1_555 1_555 yes
C(21) N(8) C(29) 117.7(10) 1_555 1_555 1_555 yes
Cu(1) N(9) C(30) 174(1) 1_555 1_555 1_555 yes
Cu(2) N(10) C(31) 172.8(9) 1_555 1_555 1_555 yes
N(1) C(1) N(2) 111.6(8) 1_555 1_555 1_555 yes
N(1) C(2) C(3) 108.6(8) 1_555 1_555 1_555 yes
N(1) C(2) C(4) 116.7(8) 1_555 1_555 1_555 yes
C(3) C(2) C(4) 134.7(9) 1_555 1_555 1_555 yes
N(2) C(3) C(2) 107.8(8) 1_555 1_555 1_555 yes
N(2) C(3) C(5) 118.7(8) 1_555 1_555 1_555 yes
C(2) C(3) C(5) 133.5(9) 1_555 1_555 1_555 yes
N(3) C(4) C(2) 107.7(8) 1_555 1_555 1_555 yes
N(4) C(5) C(3) 107.6(8) 1_555 1_555 1_555 yes
N(3) C(6) C(8) 111.8(9) 1_555 1_555 1_555 yes
N(4) C(7) C(9) 110.1(8) 1_555 1_555 1_555 yes
N(5) C(8) C(6) 116(1) 1_555 1_555 1_555 yes
N(5) C(8) C(10) 120(1) 1_555 1_555 1_555 yes
C(6) C(8) C(10) 123(1) 1_555 1_555 1_555 yes
N(6) C(9) C(7) 115(1) 1_555 1_555 1_555 yes
N(6) C(9) C(11) 124(1) 1_555 1_555 1_555 yes
C(7) C(9) C(11) 120(1) 1_555 1_555 1_555 yes
C(8) C(10) C(12) 119(1) 1_555 1_555 1_555 yes
C(9) C(11) C(13) 117(1) 1_555 1_555 1_555 yes
C(10) C(12) C(14) 120(1) 1_555 1_555 1_555 yes
C(11) C(13) C(15) 117(1) 1_555 1_555 1_555 yes
C(12) C(14) C(16) 117(1) 1_555 1_555 1_555 yes
C(13) C(15) C(17) 120(1) 1_555 1_555 1_555 yes
N(5) C(16) C(14) 123(1) 1_555 1_555 1_555 yes
N(6) C(17) C(15) 121(1) 1_555 1_555 1_555 yes
N(3) C(18) C(20) 110.4(9) 1_555 1_555 1_555 yes
N(4) C(19) C(21) 108.5(9) 1_555 1_555 1_555 yes
N(7) C(20) C(18) 114.9(9) 1_555 1_555 1_555 yes
N(7) C(20) C(22) 121(1) 1_555 1_555 1_555 yes
C(18) C(20) C(22) 123(1) 1_555 1_555 1_555 yes
N(8) C(21) C(19) 115.4(9) 1_555 1_555 1_555 yes
N(8) C(21) C(23) 122(1) 1_555 1_555 1_555 yes
C(19) C(21) C(23) 121(1) 1_555 1_555 1_555 yes
C(20) C(22) C(24) 119(1) 1_555 1_555 1_555 yes
C(21) C(23) C(25) 118(1) 1_555 1_555 1_555 yes
C(22) C(24) C(26) 119(1) 1_555 1_555 1_555 yes
C(23) C(25) C(27) 119(1) 1_555 1_555 1_555 yes
C(24) C(26) C(28) 120(1) 1_555 1_555 1_555 yes
C(25) C(27) C(29) 118(1) 1_555 1_555 1_555 yes
N(7) C(28) C(26) 119(1) 1_555 1_555 1_555 yes
N(8) C(29) C(27) 122(1) 1_555 1_555 1_555 yes
N(9) C(30) C(32) 178(1) 1_555 1_555 1_555 yes
N(10) C(31) C(33) 178(1) 1_555 1_555 1_555 yes
N(11) C(34) C(35) 176(1) 1_555 1_555 1_555 yes

loop_
_geom_bond_atom_site_label_1
_geom_bond_atom_site_label_2
_geom_bond_distance
_geom_bond_site_symmetry_1
_geom_bond_site_symmetry_2
_geom_bond_publ_flag
Cu(1) N(1) 2.006(8) 1_555 1_555 yes
Cu(1) N(3) 2.037(8) 1_555 1_555 yes
Cu(1) N(5) 2.085(10) 1_555 1_555 yes
Cu(1) N(7) 2.096(9) 1_555 1_555 yes
Cu(1) N(9) 1.993(9) 1_555 1_555 yes
Cu(2) N(2) 2.008(8) 1_555 1_555 yes
Cu(2) N(4) 2.026(8) 1_555 1_555 yes
Cu(2) N(6) 2.111(9) 1_555 1_555 yes
Cu(2) N(8) 2.060(9) 1_555 1_555 yes
Cu(2) N(10) 1.977(9) 1_555 1_555 yes
Cl(1) O(1) 1.25(2) 1_555 1_555 yes
Cl(1) O(2) 1.28(3) 1_555 1_555 yes
Cl(1) O(3) 1.37(1) 1_555 1_555 yes
Cl(1) O(4) 1.37(1) 1_555 1_555 yes
Cl(2) O(5) 1.30(2) 1_555 1_555 yes
Cl(2) O(6) 1.33(2) 1_555 1_555 yes
Cl(2) O(7) 1.22(3) 1_555 1_555 yes
Cl(2) O(8) 1.29(2) 1_555 1_555 yes
Cl(3) O(9) 1.33(1) 1_555 1_555 yes
Cl(3) O(10) 1.29(2) 1_555 1_555 yes
Cl(3) O(11) 1.38(1) 1_555 1_555 yes
Cl(3) O(12) 1.35(2) 1_555 1_555 yes
N(1) C(1) 1.35(1) 1_555 1_555 yes
N(1) C(2) 1.38(1) 1_555 1_555 yes
N(2) C(1) 1.33(1) 1_555 1_555 yes
N(2) C(3) 1.37(1) 1_555 1_555 yes
N(3) C(4) 1.47(1) 1_555 1_555 yes
N(3) C(6) 1.49(1) 1_555 1_555 yes
N(3) C(18) 1.49(1) 1_555 1_555 yes
N(4) C(5) 1.49(1) 1_555 1_555 yes
N(4) C(7) 1.47(1) 1_555 1_555 yes
N(4) C(19) 1.51(1) 1_555 1_555 yes
N(5) C(8) 1.34(1) 1_555 1_555 yes
N(5) C(16) 1.34(1) 1_555 1_555 yes
N(6) C(9) 1.30(1) 1_555 1_555 yes
N(6) C(17) 1.35(1) 1_555 1_555 yes
N(7) C(20) 1.34(1) 1_555 1_555 yes
N(7) C(28) 1.36(1) 1_555 1_555 yes
N(8) C(21) 1.35(1) 1_555 1_555 yes
N(8) C(29) 1.34(1) 1_555 1_555 yes
N(9) C(30) 1.10(1) 1_555 1_555 yes
N(10) C(31) 1.11(1) 1_555 1_555 yes
N(11) C(34) 1.05(2) 1_555 1_555 yes
C(2) C(3) 1.35(1) 1_555 1_555 yes
C(2) C(4) 1.51(1) 1_555 1_555 yes
C(3) C(5) 1.49(1) 1_555 1_555 yes
C(6) C(8) 1.46(2) 1_555 1_555 yes
C(7) C(9) 1.52(2) 1_555 1_555 yes
C(8) C(10) 1.40(2) 1_555 1_555 yes
C(9) C(11) 1.36(2) 1_555 1_555 yes
C(10) C(12) 1.36(2) 1_555 1_555 yes
C(11) C(13) 1.41(2) 1_555 1_555 yes
C(12) C(14) 1.37(2) 1_555 1_555 yes
C(13) C(15) 1.39(2) 1_555 1_555 yes
C(14) C(16) 1.38(2) 1_555 1_555 yes
C(15) C(17) 1.36(2) 1_555 1_555 yes
C(18) C(20) 1.49(2) 1_555 1_555 yes
C(19) C(21) 1.49(2) 1_555 1_555 yes
C(20) C(22) 1.38(2) 1_555 1_555 yes
C(21) C(23) 1.37(2) 1_555 1_555 yes
C(22) C(24) 1.36(2) 1_555 1_555 yes
C(23) C(25) 1.40(2) 1_555 1_555 yes
C(24) C(26) 1.37(2) 1_555 1_555 yes
C(25) C(27) 1.36(2) 1_555 1_555 yes
C(26) C(28) 1.37(2) 1_555 1_555 yes
C(27) C(29) 1.38(2) 1_555 1_555 yes
C(30) C(32) 1.47(2) 1_555 1_555 yes
C(31) C(33) 1.47(1) 1_555 1_555 yes
C(34) C(35) 1.50(2) 1_555 1_555 yes
